data_7064185
loop_
_publ_author_name
'Savinykh, P. E.'
'Golubeva, Yu. A.'
'Smirnova, K. S.'
'Klyushova, L. S.'
'Sadykov, E. H.'
'Artem&#x2019;ev, A. V.'
'Lider, E. V.'

_publ_section_title
;
 Copper(ii) complexes with a hybrid phosphinyl-phenanthroline ligand:
 synthesis, crystal structures and effect of phosphinyl functionalization
 on the cytotoxicity
;
_journal_name_full 'New Journal of Chemistry'
_journal_paper_doi 10.1039/D5NJ03235K
_journal_year 2026
_chemical_formula_moiety '2(C24 H17 Cl2 Cu N2 O P), 0.5(H2 O2), 2(C2 H6 O)'
_chemical_formula_sum 'C52 H47 Cl4 Cu2 N4 O5 P2'
_chemical_formula_weight 1138.75
_space_group_crystal_system monoclinic
_space_group_IT_number 15
_space_group_name_Hall '-C 2yc'
_space_group_name_H-M_alt 'C 1 2/c 1'
_atom_sites_solution_hydrogens mixed
_atom_sites_solution_primary dual
_audit_creation_date 2025-07-30
_audit_creation_method
;
Olex2 1.5
(compiled 2022.04.07 svn.rca3783a0 for OlexSys, GUI svn.r6498)
;
_audit_update_record
;
2025-07-30 deposited with the CCDC.	2025-11-20 downloaded from the CCDC.
;
_cell_angle_alpha 90
_cell_angle_beta 127.544(3)
_cell_angle_gamma 90
_cell_formula_units_Z 4
_cell_length_a 26.2356(16)
_cell_length_b 14.0647(9)
_cell_length_c 17.0070(11)
_cell_measurement_reflns_used 4145
_cell_measurement_temperature 150.0
_cell_measurement_theta_max 70.216
_cell_measurement_theta_min 4.081
_cell_volume 4975.8(6)
_computing_cell_refinement 'SAINT V8.40A (Bruker, 2019)'
_computing_data_reduction 'SAINT V8.40A (Bruker, 2019)'
_computing_molecular_graphics 'Olex2 1.5 (Dolomanov et al., 2009)'
_computing_publication_material 'Olex2 1.5 (Dolomanov et al., 2009)'
_computing_structure_refinement 'SHELXL 2014/7 (Sheldrick, 2015)'
_computing_structure_solution 'SHELXT 2014/5 (Sheldrick, 2014)'
_diffrn_ambient_temperature 150.0
_diffrn_measured_fraction_theta_full 0.989
_diffrn_measured_fraction_theta_max 0.986
_diffrn_measurement_device_type 'Bruker APEX-II CCD'
_diffrn_measurement_method '\f and \w scans'
_diffrn_radiation_type CuK\a
_diffrn_radiation_wavelength 1.54178
_diffrn_reflns_av_R_equivalents 0.0527
_diffrn_reflns_av_unetI/netI 0.0539
_diffrn_reflns_Laue_measured_fraction_full 0.989
_diffrn_reflns_Laue_measured_fraction_max 0.986
_diffrn_reflns_limit_h_max 31
_diffrn_reflns_limit_h_min -31
_diffrn_reflns_limit_k_max 17
_diffrn_reflns_limit_k_min -17
_diffrn_reflns_limit_l_max 20
_diffrn_reflns_limit_l_min -20
_diffrn_reflns_number 14216
_diffrn_reflns_point_group_measured_fraction_full 0.989
_diffrn_reflns_point_group_measured_fraction_max 0.986
_diffrn_reflns_theta_full 67.679
_diffrn_reflns_theta_max 70.235
_diffrn_reflns_theta_min 4.081
_diffrn_source_current 1.1
_diffrn_source_power 0.05500000000000001
_diffrn_source_voltage 50.0
_diffrn_standards_number 0
_exptl_absorpt_coefficient_mu 4.066
_exptl_absorpt_correction_T_max 0.7533
_exptl_absorpt_correction_T_min 0.6298
_exptl_absorpt_correction_type multi-scan
_exptl_absorpt_process_details
;
SADABS-2016/2 (Bruker,2016/2) was used for absorption correction.
wR2(int) was 0.0860 before and 0.0596 after correction.
The Ratio of minimum to maximum transmission is 0.8361.
The \l/2 correction factor is Not present.
;
_exptl_crystal_colour green
_exptl_crystal_colour_primary green
_exptl_crystal_density_diffrn 1.520
_exptl_crystal_description block
_exptl_crystal_F_000 2332
_exptl_crystal_size_max 0.1
_exptl_crystal_size_mid 0.06
_exptl_crystal_size_min 0.03
_refine_diff_density_max 1.125
_refine_diff_density_min -0.558
_refine_diff_density_rms 0.091
_refine_ls_extinction_method none
_refine_ls_goodness_of_fit_ref 1.032
_refine_ls_hydrogen_treatment constr
_refine_ls_matrix_type full
_refine_ls_number_parameters 317
_refine_ls_number_reflns 4671
_refine_ls_number_restraints 2
_refine_ls_restrained_S_all 1.033
_refine_ls_R_factor_all 0.0607
_refine_ls_R_factor_gt 0.0489
_refine_ls_shift/su_max 0.001
_refine_ls_shift/su_mean 0.000
_refine_ls_structure_factor_coef Fsqd
_refine_ls_weighting_details 'w=1/[\s^2^(Fo^2^)+(0.0769P)^2^+9.1308P] where P=(Fo^2^+2Fc^2^)/3'
_refine_ls_weighting_scheme calc
_refine_ls_wR_factor_gt 0.1297
_refine_ls_wR_factor_ref 0.1380
_reflns_Friedel_coverage 0.000
_reflns_number_gt 3843
_reflns_number_total 4671
_reflns_threshold_expression 'I > 2\s(I)'
_cod_data_source_file d5nj03235k2.cif
_cod_data_source_block npo-9
_cod_database_code 7064185
_shelx_shelxl_version_number 2014/7
_shelx_space_group_comment
;
The symmetry employed for this shelxl refinement is uniquely defined
by the following loop, which should always be used as a source of
symmetry information in preference to the above space-group names.
They are only intended as comments.
;
_shelx_estimated_absorpt_t_max 0.888
_shelx_estimated_absorpt_t_min 0.687
_olex2_refinement_description
;
1. Fixed Uiso
 At 1.2 times of:
  All C(H) groups, All C(H,H) groups
 At 1.5 times of:
  All C(H,H,H) groups, All O(H) groups
2. Restrained distances
 C26-C25
 1.45 with sigma of 0.02
 C25-C26
 1.45 with sigma of 0.002
3. Others
 Fixed Sof: H2A(0.5)
4.a Free rotating group:
 O2(H2A)
4.b Secondary CH2 refined with riding coordinates:
 C25(H25A,H25B)
4.c Aromatic/amide H refined with riding coordinates:
 C14(H14), C20(H20), C15(H15), C22(H22), C6(H6), C17(H17), C21(H21), C2(H2),
 C4(H4), C18(H18), C3(H3), C12(H12), C8(H8), C5(H5), C10(H10), C9(H9), C11(H11)
4.d Idealised Me refined as rotating group:
 C26(H26A,H26B,H26C)
4.e Idealised tetrahedral OH refined as rotating group:
 O3(H3A)
;
_olex2_submission_special_instructions 'No special instructions were received'

loop_
_space_group_symop_operation_xyz
'x, y, z'
'-x, y, -z+1/2'
'x+1/2, y+1/2, z'
'-x+1/2, y+1/2, -z+1/2'
'-x, -y, -z'
'x, -y, z-1/2'
'-x+1/2, -y+1/2, -z'
'x+1/2, -y+1/2, z-1/2'

loop_
_atom_site_label
_atom_site_type_symbol
_atom_site_fract_x
_atom_site_fract_y
_atom_site_fract_z
_atom_site_U_iso_or_equiv
_atom_site_adp_type
_atom_site_occupancy
_atom_site_site_symmetry_order
_atom_site_calc_flag
_atom_site_refinement_flags_posn
_atom_site_refinement_flags_adp
_atom_site_refinement_flags_occupancy
_atom_site_disorder_assembly
_atom_site_disorder_group
Cu1 Cu 0.14943(2) 0.51410(3) 0.46745(3) 0.02353(16) Uani 1 1 d . . . . .
Cl2 Cl 0.07924(4) 0.63044(6) 0.41889(6) 0.0298(2) Uani 1 1 d . . . . .
Cl1 Cl 0.09766(4) 0.37386(6) 0.47779(7) 0.0333(2) Uani 1 1 d . . . . .
P1 P 0.27383(4) 0.50707(6) 0.68243(6) 0.0237(2) Uani 1 1 d . . . . .
O1 O 0.20862(11) 0.55292(17) 0.61570(17) 0.0275(5) Uani 1 1 d . . . . .
N1 N 0.22776(13) 0.44253(19) 0.5087(2) 0.0243(6) Uani 1 1 d . . . . .
N2 N 0.12443(14) 0.4806(2) 0.3294(2) 0.0266(6) Uani 1 1 d . . . . .
C23 C 0.16738(16) 0.4187(2) 0.3369(3) 0.0256(7) Uani 1 1 d . . . . .
C13 C 0.27961(15) 0.4307(2) 0.6014(2) 0.0241(7) Uani 1 1 d . . . . .
C24 C 0.22319(16) 0.3987(2) 0.4340(3) 0.0252(7) Uani 1 1 d . . . . .
C1 C 0.28428(17) 0.4356(2) 0.7791(3) 0.0271(7) Uani 1 1 d . . . . .
C16 C 0.27154(16) 0.3373(2) 0.4517(3) 0.0272(7) Uani 1 1 d . . . . .
C7 C 0.33975(16) 0.5887(2) 0.7351(3) 0.0290(7) Uani 1 1 d . . . . .
C14 C 0.33002(17) 0.3705(2) 0.6263(3) 0.0291(7) Uani 1 1 d . . . . .
H14 H 0.3666 0.3624 0.6935 0.035 Uiso 1 1 calc R U . . .
C19 C 0.15961(18) 0.3785(2) 0.2550(3) 0.0302(8) Uani 1 1 d . . . . .
C20 C 0.10424(18) 0.4037(3) 0.1605(3) 0.0346(8) Uani 1 1 d . . . . .
H20 H 0.0965 0.3777 0.1026 0.042 Uiso 1 1 calc R U . . .
C15 C 0.32545(17) 0.3232(2) 0.5510(3) 0.0289(7) Uani 1 1 d . . . . .
H15 H 0.3587 0.2811 0.5663 0.035 Uiso 1 1 calc R U . . .
C22 C 0.07288(18) 0.5030(3) 0.2397(3) 0.0312(8) Uani 1 1 d . . . . .
H22 H 0.0424 0.5454 0.2334 0.037 Uiso 1 1 calc R U . . .
C6 C 0.34429(18) 0.4055(3) 0.8604(3) 0.0339(8) Uani 1 1 d . . . . .
H6 H 0.3818 0.4257 0.8684 0.041 Uiso 1 1 calc R U . . .
C17 C 0.26187(18) 0.2946(2) 0.3663(3) 0.0316(8) Uani 1 1 d . . . . .
H17 H 0.2929 0.2515 0.3753 0.038 Uiso 1 1 calc R U . . .
C21 C 0.06127(18) 0.4666(3) 0.1532(3) 0.0358(8) Uani 1 1 d . . . . .
H21 H 0.0239 0.4854 0.0899 0.043 Uiso 1 1 calc R U . . .
C2 C 0.22864(18) 0.4069(2) 0.7665(3) 0.0314(8) Uani 1 1 d . . . . .
H2 H 0.1875 0.4275 0.7105 0.038 Uiso 1 1 calc R U . . .
C4 C 0.2948(2) 0.3176(3) 0.9185(3) 0.0402(9) Uani 1 1 d . . . . .
H4 H 0.2984 0.2775 0.9666 0.048 Uiso 1 1 calc R U . . .
C18 C 0.20903(19) 0.3156(2) 0.2735(3) 0.0340(8) Uani 1 1 d . . . . .
H18 H 0.2045 0.2877 0.2187 0.041 Uiso 1 1 calc R U . . .
C3 C 0.2343(2) 0.3477(3) 0.8368(3) 0.0375(9) Uani 1 1 d . . . . .
H3 H 0.1969 0.3278 0.8292 0.045 Uiso 1 1 calc R U . . .
C12 C 0.3584(2) 0.6167(3) 0.6772(3) 0.0393(9) Uani 1 1 d . . . . .
H12 H 0.3385 0.5891 0.6137 0.047 Uiso 1 1 calc R U . . .
C8 C 0.36859(18) 0.6299(3) 0.8272(3) 0.0379(9) Uani 1 1 d . . . . .
H8 H 0.3563 0.6111 0.8671 0.045 Uiso 1 1 calc R U . . .
C5 C 0.3497(2) 0.3456(3) 0.9303(3) 0.0406(9) Uani 1 1 d . . . . .
H5 H 0.3907 0.3241 0.9858 0.049 Uiso 1 1 calc R U . . .
C10 C 0.4338(2) 0.7254(3) 0.8029(4) 0.0504(11) Uani 1 1 d . . . . .
H10 H 0.4661 0.7723 0.8262 0.060 Uiso 1 1 calc R U . . .
C9 C 0.4158(2) 0.6993(3) 0.8611(4) 0.0489(11) Uani 1 1 d . . . . .
H9 H 0.4354 0.7284 0.9239 0.059 Uiso 1 1 calc R U . . .
C11 C 0.4055(2) 0.6844(3) 0.7121(4) 0.0489(11) Uani 1 1 d . . . . .
H11 H 0.4186 0.7027 0.6729 0.059 Uiso 1 1 calc R U . . .
O2 O 0.0000 0.3010(4) 0.2500 0.0620(13) Uani 1 2 d GS T P . .
H2A H 0.0287 0.3288 0.3062 0.093 Uiso 0.5 1 d G U P . .
O3 O 0.46559(18) 0.3315(3) 0.8404(4) 0.0849(13) Uani 1 1 d . . . . .
H3A H 0.4705 0.2796 0.8214 0.127 Uiso 1 1 calc R U . . .
C25 C 0.5212(3) 0.3810(4) 0.8909(6) 0.103(3) Uani 1 1 d D . . . .
H25A H 0.5445 0.3632 0.8642 0.123 Uiso 1 1 calc R U . . .
H25B H 0.5479 0.3601 0.9609 0.123 Uiso 1 1 calc R U . . .
C26 C 0.5167(5) 0.4834(4) 0.8892(9) 0.188(7) Uani 1 1 d D . . . .
H26A H 0.5144 0.5085 0.8334 0.282 Uiso 1 1 calc R U . . .
H26B H 0.5547 0.5094 0.9514 0.282 Uiso 1 1 calc R U . . .
H26C H 0.4779 0.5019 0.8817 0.282 Uiso 1 1 calc R U . . .

loop_
_atom_site_aniso_label
_atom_site_aniso_U_11
_atom_site_aniso_U_22
_atom_site_aniso_U_33
_atom_site_aniso_U_23
_atom_site_aniso_U_13
_atom_site_aniso_U_12
Cu1 0.0261(3) 0.0219(3) 0.0267(3) 0.00031(19) 0.0182(2) 0.00292(18)
Cl2 0.0321(4) 0.0228(4) 0.0328(4) 0.0024(3) 0.0188(4) 0.0067(3)
Cl1 0.0365(5) 0.0244(4) 0.0474(5) 0.0058(3) 0.0299(4) 0.0029(3)
P1 0.0259(4) 0.0209(4) 0.0264(4) -0.0002(3) 0.0169(4) 0.0004(3)
O1 0.0291(12) 0.0267(12) 0.0282(12) -0.0023(10) 0.0183(11) 0.0032(10)
N1 0.0294(14) 0.0203(13) 0.0322(15) -0.0011(11) 0.0235(13) -0.0011(11)
N2 0.0309(15) 0.0252(14) 0.0322(16) 0.0003(12) 0.0236(14) 0.0009(12)
C23 0.0343(18) 0.0196(16) 0.0337(18) -0.0023(13) 0.0264(16) -0.0046(13)
C13 0.0249(16) 0.0190(15) 0.0323(17) 0.0007(13) 0.0195(15) -0.0002(12)
C24 0.0326(17) 0.0167(15) 0.0376(19) -0.0030(13) 0.0273(16) -0.0024(13)
C1 0.0348(18) 0.0224(17) 0.0289(17) -0.0034(13) 0.0218(16) -0.0007(14)
C16 0.0351(18) 0.0186(15) 0.045(2) -0.0018(14) 0.0329(17) -0.0023(13)
C7 0.0274(17) 0.0216(16) 0.0372(19) 0.0022(14) 0.0193(16) 0.0023(13)
C14 0.0319(18) 0.0233(17) 0.039(2) 0.0018(14) 0.0254(17) 0.0015(14)
C19 0.041(2) 0.0248(17) 0.038(2) -0.0047(14) 0.0313(18) -0.0087(14)
C20 0.042(2) 0.040(2) 0.0317(19) -0.0085(16) 0.0273(18) -0.0122(17)
C15 0.0320(18) 0.0213(16) 0.046(2) 0.0019(15) 0.0305(17) 0.0028(13)
C22 0.0299(18) 0.038(2) 0.0304(18) 0.0004(15) 0.0208(16) -0.0016(15)
C6 0.0358(19) 0.0319(19) 0.0326(19) 0.0014(15) 0.0201(17) -0.0017(16)
C17 0.041(2) 0.0236(17) 0.047(2) -0.0033(15) 0.0360(19) -0.0004(15)
C21 0.036(2) 0.044(2) 0.0294(19) 0.0010(16) 0.0207(17) -0.0053(17)
C2 0.0386(19) 0.0255(17) 0.040(2) -0.0020(15) 0.0293(18) 0.0003(15)
C4 0.067(3) 0.0261(19) 0.039(2) -0.0015(16) 0.038(2) -0.0026(18)
C18 0.053(2) 0.0240(18) 0.049(2) -0.0090(16) 0.044(2) -0.0079(16)
C3 0.052(2) 0.0286(19) 0.051(2) -0.0018(17) 0.041(2) -0.0033(17)
C12 0.044(2) 0.033(2) 0.039(2) 0.0036(16) 0.0246(19) -0.0053(17)
C8 0.036(2) 0.036(2) 0.045(2) -0.0103(17) 0.0265(18) -0.0053(16)
C5 0.050(2) 0.031(2) 0.032(2) 0.0018(16) 0.0202(19) 0.0006(18)
C10 0.040(2) 0.034(2) 0.073(3) 0.002(2) 0.032(2) -0.0082(18)
C9 0.041(2) 0.037(2) 0.060(3) -0.019(2) 0.026(2) -0.0097(18)
C11 0.055(3) 0.035(2) 0.064(3) 0.007(2) 0.040(2) -0.0091(19)
O2 0.071(3) 0.047(3) 0.058(3) 0.000 0.034(3) 0.000
O3 0.054(2) 0.077(3) 0.108(3) -0.013(3) 0.041(2) 0.010(2)
C25 0.054(3) 0.088(5) 0.089(5) -0.022(4) 0.004(3) 0.010(3)
C26 0.095(7) 0.083(6) 0.192(11) 0.014(7) -0.012(7) -0.013(5)

loop_
_atom_type_symbol
_atom_type_description
_atom_type_scat_dispersion_real
_atom_type_scat_dispersion_imag
_atom_type_scat_source
C C 0.0181 0.0091 'International Tables Vol C Tables 4.2.6.8 and 6.1.1.4'
H H 0.0000 0.0000 'International Tables Vol C Tables 4.2.6.8 and 6.1.1.4'
Cl Cl 0.3639 0.7018 'International Tables Vol C Tables 4.2.6.8 and 6.1.1.4'
Cu Cu -1.9646 0.5888 'International Tables Vol C Tables 4.2.6.8 and 6.1.1.4'
N N 0.0311 0.0180 'International Tables Vol C Tables 4.2.6.8 and 6.1.1.4'
O O 0.0492 0.0322 'International Tables Vol C Tables 4.2.6.8 and 6.1.1.4'
P P 0.2955 0.4335 'International Tables Vol C Tables 4.2.6.8 and 6.1.1.4'

loop_
_geom_angle_atom_site_label_1
_geom_angle_atom_site_label_2
_geom_angle_atom_site_label_3
_geom_angle
_geom_angle_site_symmetry_1
_geom_angle_site_symmetry_3
_geom_angle_publ_flag
Cl2 Cu1 Cl1 104.43(4) . . ?
O1 Cu1 Cl2 95.48(7) . . ?
O1 Cu1 Cl1 99.28(7) . . ?
N1 Cu1 Cl2 161.79(8) . . ?
N1 Cu1 Cl1 93.77(8) . . ?
N1 Cu1 O1 81.81(10) . . ?
N1 Cu1 N2 80.22(11) . . ?
N2 Cu1 Cl2 97.38(8) . . ?
N2 Cu1 Cl1 95.26(8) . . ?
N2 Cu1 O1 157.53(10) . . ?
O1 P1 C13 105.20(14) . . ?
O1 P1 C1 113.50(15) . . ?
O1 P1 C7 114.15(15) . . ?
C1 P1 C13 108.93(15) . . ?
C7 P1 C13 104.79(16) . . ?
C7 P1 C1 109.68(17) . . ?
P1 O1 Cu1 117.99(13) . . ?
C13 N1 Cu1 125.0(2) . . ?
C13 N1 C24 120.1(3) . . ?
C24 N1 Cu1 114.7(2) . . ?
C23 N2 Cu1 111.4(2) . . ?
C22 N2 Cu1 130.5(2) . . ?
C22 N2 C23 117.8(3) . . ?
N2 C23 C24 116.4(3) . . ?
N2 C23 C19 123.6(3) . . ?
C19 C23 C24 120.0(3) . . ?
N1 C13 P1 109.2(2) . . ?
N1 C13 C14 122.1(3) . . ?
C14 C13 P1 128.7(3) . . ?
N1 C24 C23 116.2(3) . . ?
N1 C24 C16 121.8(3) . . ?
C16 C24 C23 122.0(3) . . ?
C6 C1 P1 122.0(3) . . ?
C6 C1 C2 120.7(3) . . ?
C2 C1 P1 117.2(3) . . ?
C24 C16 C15 117.4(3) . . ?
C24 C16 C17 117.2(3) . . ?
C15 C16 C17 125.5(3) . . ?
C12 C7 P1 118.2(3) . . ?
C8 C7 P1 121.9(3) . . ?
C8 C7 C12 119.6(3) . . ?
C13 C14 H14 120.7 . . ?
C15 C14 C13 118.6(3) . . ?
C15 C14 H14 120.7 . . ?
C23 C19 C20 117.3(3) . . ?
C23 C19 C18 117.8(3) . . ?
C20 C19 C18 125.0(3) . . ?
C19 C20 H20 120.5 . . ?
C21 C20 C19 119.0(3) . . ?
C21 C20 H20 120.5 . . ?
C16 C15 H15 120.0 . . ?
C14 C15 C16 120.0(3) . . ?
C14 C15 H15 120.0 . . ?
N2 C22 H22 118.7 . . ?
N2 C22 C21 122.6(3) . . ?
C21 C22 H22 118.7 . . ?
C1 C6 H6 120.0 . . ?
C1 C6 C5 120.0(4) . . ?
C5 C6 H6 120.0 . . ?
C16 C17 H17 119.7 . . ?
C18 C17 C16 120.6(3) . . ?
C18 C17 H17 119.7 . . ?
C20 C21 C22 119.7(4) . . ?
C20 C21 H21 120.1 . . ?
C22 C21 H21 120.1 . . ?
C1 C2 H2 120.4 . . ?
C3 C2 C1 119.1(4) . . ?
C3 C2 H2 120.4 . . ?
C3 C4 H4 119.7 . . ?
C5 C4 H4 119.7 . . ?
C5 C4 C3 120.7(4) . . ?
C19 C18 H18 118.8 . . ?
C17 C18 C19 122.4(3) . . ?
C17 C18 H18 118.8 . . ?
C2 C3 C4 120.0(4) . . ?
C2 C3 H3 120.0 . . ?
C4 C3 H3 120.0 . . ?
C7 C12 H12 120.0 . . ?
C11 C12 C7 120.0(4) . . ?
C11 C12 H12 120.0 . . ?
C7 C8 H8 120.1 . . ?
C7 C8 C9 119.8(4) . . ?
C9 C8 H8 120.1 . . ?
C6 C5 H5 120.2 . . ?
C4 C5 C6 119.5(4) . . ?
C4 C5 H5 120.2 . . ?
C9 C10 H10 119.6 . . ?
C11 C10 H10 119.6 . . ?
C11 C10 C9 120.7(4) . . ?
C8 C9 H9 120.2 . . ?
C10 C9 C8 119.6(4) . . ?
C10 C9 H9 120.2 . . ?
C12 C11 H11 119.9 . . ?
C10 C11 C12 120.2(4) . . ?
C10 C11 H11 119.9 . . ?
C25 O3 H3A 109.5 . . ?
O3 C25 H25A 108.0 . . ?
O3 C25 H25B 108.0 . . ?
O3 C25 C26 117.2(6) . . ?
H25A C25 H25B 107.2 . . ?
C26 C25 H25A 108.0 . . ?
C26 C25 H25B 108.0 . . ?
C25 C26 H26A 109.5 . . ?
C25 C26 H26B 109.5 . . ?
C25 C26 H26C 109.5 . . ?
H26A C26 H26B 109.5 . . ?
H26A C26 H26C 109.5 . . ?
H26B C26 H26C 109.5 . . ?

loop_
_geom_bond_atom_site_label_1
_geom_bond_atom_site_label_2
_geom_bond_distance
_geom_bond_site_symmetry_2
_geom_bond_publ_flag
Cu1 Cl2 2.2129(9) . ?
Cu1 Cl1 2.4611(9) . ?
Cu1 O1 2.072(2) . ?
Cu1 N1 1.993(3) . ?
Cu1 N2 2.071(3) . ?
P1 O1 1.505(2) . ?
P1 C13 1.824(3) . ?
P1 C1 1.799(3) . ?
P1 C7 1.795(3) . ?
N1 C13 1.324(4) . ?
N1 C24 1.350(4) . ?
N2 C23 1.367(4) . ?
N2 C22 1.319(5) . ?
C23 C24 1.415(5) . ?
C23 C19 1.400(5) . ?
C13 C14 1.401(5) . ?
C24 C16 1.406(5) . ?
C1 C6 1.384(5) . ?
C1 C2 1.400(5) . ?
C16 C15 1.408(5) . ?
C16 C17 1.444(5) . ?
C7 C12 1.397(5) . ?
C7 C8 1.384(5) . ?
C14 H14 0.9500 . ?
C14 C15 1.382(5) . ?
C19 C20 1.404(5) . ?
C19 C18 1.437(5) . ?
C20 H20 0.9500 . ?
C20 C21 1.378(6) . ?
C15 H15 0.9500 . ?
C22 H22 0.9500 . ?
C22 C21 1.404(5) . ?
C6 H6 0.9500 . ?
C6 C5 1.393(5) . ?
C17 H17 0.9500 . ?
C17 C18 1.353(6) . ?
C21 H21 0.9500 . ?
C2 H2 0.9500 . ?
C2 C3 1.388(5) . ?
C4 H4 0.9500 . ?
C4 C3 1.393(6) . ?
C4 C5 1.384(6) . ?
C18 H18 0.9500 . ?
C3 H3 0.9500 . ?
C12 H12 0.9500 . ?
C12 C11 1.377(6) . ?
C8 H8 0.9500 . ?
C8 C9 1.396(6) . ?
C5 H5 0.9500 . ?
C10 H10 0.9500 . ?
C10 C9 1.381(7) . ?
C10 C11 1.369(7) . ?
C9 H9 0.9500 . ?
C11 H11 0.9500 . ?
O2 H2A 0.8698 . ?
O3 H3A 0.8400 . ?
O3 C25 1.350(7) . ?
C25 H25A 0.9900 . ?
C25 H25B 0.9900 . ?
C25 C26 1.444(2) . ?
C26 H26A 0.9800 . ?
C26 H26B 0.9800 . ?
C26 H26C 0.9800 . ?

loop_
_geom_torsion_atom_site_label_1
_geom_torsion_atom_site_label_2
_geom_torsion_atom_site_label_3
_geom_torsion_atom_site_label_4
_geom_torsion
_geom_torsion_site_symmetry_1
_geom_torsion_site_symmetry_2
_geom_torsion_site_symmetry_3
_geom_torsion_site_symmetry_4
_geom_torsion_publ_flag
Cu1 N1 C13 P1 -10.1(3) . . . . ?
Cu1 N1 C13 C14 172.4(2) . . . . ?
Cu1 N1 C24 C23 7.3(4) . . . . ?
Cu1 N1 C24 C16 -173.3(2) . . . . ?
Cu1 N2 C23 C24 -7.4(3) . . . . ?
Cu1 N2 C23 C19 174.9(3) . . . . ?
Cu1 N2 C22 C21 -174.1(3) . . . . ?
P1 C13 C14 C15 -176.1(3) . . . . ?
P1 C1 C6 C5 -176.2(3) . . . . ?
P1 C1 C2 C3 176.8(3) . . . . ?
P1 C7 C12 C11 175.3(3) . . . . ?
P1 C7 C8 C9 -174.3(3) . . . . ?
O1 P1 C13 N1 4.1(3) . . . . ?
O1 P1 C13 C14 -178.6(3) . . . . ?
O1 P1 C1 C6 -165.1(3) . . . . ?
O1 P1 C1 C2 18.3(3) . . . . ?
O1 P1 C7 C12 -81.3(3) . . . . ?
O1 P1 C7 C8 93.2(3) . . . . ?
N1 C13 C14 C15 0.8(5) . . . . ?
N1 C24 C16 C15 -0.1(5) . . . . ?
N1 C24 C16 C17 -179.7(3) . . . . ?
N2 C23 C24 N1 0.4(4) . . . . ?
N2 C23 C24 C16 -179.0(3) . . . . ?
N2 C23 C19 C20 -0.2(5) . . . . ?
N2 C23 C19 C18 179.0(3) . . . . ?
N2 C22 C21 C20 1.1(6) . . . . ?
C23 N2 C22 C21 -0.7(5) . . . . ?
C23 C24 C16 C15 179.3(3) . . . . ?
C23 C24 C16 C17 -0.3(5) . . . . ?
C23 C19 C20 C21 0.7(5) . . . . ?
C23 C19 C18 C17 0.0(5) . . . . ?
C13 P1 O1 Cu1 2.50(19) . . . . ?
C13 P1 C1 C6 78.1(3) . . . . ?
C13 P1 C1 C2 -98.5(3) . . . . ?
C13 P1 C7 C12 33.2(3) . . . . ?
C13 P1 C7 C8 -152.2(3) . . . . ?
C13 N1 C24 C23 -177.3(3) . . . . ?
C13 N1 C24 C16 2.1(5) . . . . ?
C13 C14 C15 C16 1.2(5) . . . . ?
C24 N1 C13 P1 175.0(2) . . . . ?
C24 N1 C13 C14 -2.5(5) . . . . ?
C24 C23 C19 C20 -177.9(3) . . . . ?
C24 C23 C19 C18 1.4(5) . . . . ?
C24 C16 C15 C14 -1.5(5) . . . . ?
C24 C16 C17 C18 1.7(5) . . . . ?
C1 P1 O1 Cu1 -116.50(16) . . . . ?
C1 P1 C13 N1 126.1(2) . . . . ?
C1 P1 C13 C14 -56.6(3) . . . . ?
C1 P1 C7 C12 150.0(3) . . . . ?
C1 P1 C7 C8 -35.4(4) . . . . ?
C1 C6 C5 C4 -0.8(6) . . . . ?
C1 C2 C3 C4 -0.1(5) . . . . ?
C16 C17 C18 C19 -1.6(5) . . . . ?
C7 P1 O1 Cu1 116.82(18) . . . . ?
C7 P1 C13 N1 -116.6(2) . . . . ?
C7 P1 C13 C14 60.7(3) . . . . ?
C7 P1 C1 C6 -36.1(3) . . . . ?
C7 P1 C1 C2 147.3(3) . . . . ?
C7 C12 C11 C10 -0.9(7) . . . . ?
C7 C8 C9 C10 -0.7(6) . . . . ?
C19 C23 C24 N1 178.2(3) . . . . ?
C19 C23 C24 C16 -1.2(5) . . . . ?
C19 C20 C21 C22 -1.1(5) . . . . ?
C20 C19 C18 C17 179.2(3) . . . . ?
C15 C16 C17 C18 -177.9(3) . . . . ?
C22 N2 C23 C24 178.0(3) . . . . ?
C22 N2 C23 C19 0.2(5) . . . . ?
C6 C1 C2 C3 0.2(5) . . . . ?
C17 C16 C15 C14 178.0(3) . . . . ?
C2 C1 C6 C5 0.3(5) . . . . ?
C18 C19 C20 C21 -178.5(3) . . . . ?
C3 C4 C5 C6 0.9(6) . . . . ?
C12 C7 C8 C9 0.2(6) . . . . ?
C8 C7 C12 C11 0.6(6) . . . . ?
C5 C4 C3 C2 -0.4(6) . . . . ?
C9 C10 C11 C12 0.4(7) . . . . ?
C11 C10 C9 C8 0.4(7) . . . . ?
